data_7123296
loop_
_publ_author_name
'Sanchez, Monica Kiewit'
'Wu, Chang-hao'
'Adams, Michael W.'
'Dyer, Richard Brian'

_publ_section_title
;
 Optimizing Electron Transfer from CdSe QDs to Hydrogenase for
 Photocatalytic H2 Production
;
_journal_name_full 'Chemical Communications'
_journal_paper_doi 10.1039/C9CC01150A
_journal_year 2019
_chemical_formula_moiety '2(Br), H2 O, C14 H16 N2'
_chemical_formula_sum 'C14 H18 Br2 N2 O'
_chemical_formula_weight 390.12
_space_group_crystal_system monoclinic
_space_group_IT_number 15
_space_group_name_Hall '-C 2yc'
_space_group_name_H-M_alt 'C 1 2/c 1'
_symmetry_space_group_name_Hall '-C 2yc'
_symmetry_space_group_name_H-M 'C 1 2/c 1'
_atom_sites_solution_hydrogens mixed
_atom_sites_solution_primary dual
_audit_creation_date 2019-02-04
_audit_creation_method
;
Olex2 1.2-alpha
(compiled 2018.07.26 svn.r3523 for OlexSys, GUI svn.r5532)
;
_audit_update_record
;
2019-02-08 deposited with the CCDC.    2019-04-10 downloaded from the CCDC.
;
_cell_angle_alpha 90
_cell_angle_beta 114.868(6)
_cell_angle_gamma 90
_cell_formula_units_Z 4
_cell_length_a 20.6558(11)
_cell_length_b 11.4656(3)
_cell_length_c 6.9238(3)
_cell_measurement_reflns_used 11646
_cell_measurement_temperature 100(2)
_cell_measurement_theta_max 32.3800
_cell_measurement_theta_min 2.0680
_cell_volume 1487.73(13)
_computing_cell_refinement 'CrysAlisPro 1.171.40.15a (Rigaku OD, 2018)'
_computing_data_collection 'CrysAlisPro 1.171.40.15a (Rigaku OD, 2018)'
_computing_data_reduction 'CrysAlisPro 1.171.40.15a (Rigaku OD, 2018)'
_computing_molecular_graphics 'Olex2 (Dolomanov et al., 2009)'
_computing_publication_material 'Olex2 (Dolomanov et al., 2009)'
_computing_structure_refinement 'SHELXL-97 (Sheldrick, 2008)'
_computing_structure_solution 'SHELXS-97 (Sheldrick, 2008)'
_diffrn_ambient_temperature 100(2)
_diffrn_detector 'CCD plate'
_diffrn_detector_area_resol_mean 512
_diffrn_measured_fraction_theta_full 1.000
_diffrn_measured_fraction_theta_max 1.000
_diffrn_measurement_details
;
List of Runs (angles in degrees, time in seconds):

  # Type    Start    End  Width  t~exp~   \w     \q     \k     \f   Frames
#--------------------------------------------------------------------------
  1  \w     -5.76 200.24   0.50   10.00    --   31.63  73.80 -70.76  412
  2  \w     -5.76 200.24   0.50   10.00    --   31.63  73.80 154.24  412
  3  \w     -5.76 200.24   0.50   10.00    --   31.63  73.80-160.76  412
  4  \w     -5.76 200.24   0.50   10.00    --   31.63  73.80 109.24  412
  5  \w     -2.76 200.24   0.50   10.00    --   31.63  73.80-115.76  406
;
_diffrn_measurement_device 'abstract diffractometer'
_diffrn_measurement_device_type 'Bruker APEX CCD'
_diffrn_measurement_method '\f and \w scans'
_diffrn_orient_matrix_type 'CrysAlisPro convention (1999,Acta A55,543-557)'
_diffrn_orient_matrix_UB_11 -0.0171646000
_diffrn_orient_matrix_UB_12 -0.0225880000
_diffrn_orient_matrix_UB_13 0.0617235000
_diffrn_orient_matrix_UB_21 0.0177342000
_diffrn_orient_matrix_UB_22 0.0419674000
_diffrn_orient_matrix_UB_23 0.0802665000
_diffrn_orient_matrix_UB_31 -0.0286943000
_diffrn_orient_matrix_UB_32 0.0394474000
_diffrn_orient_matrix_UB_33 -0.0499799000
_diffrn_radiation_monochromator graphite
_diffrn_radiation_probe x-ray
_diffrn_radiation_type MoK\a
_diffrn_radiation_wavelength 0.71073
_diffrn_reflns_av_R_equivalents 0.0658
_diffrn_reflns_av_unetI/netI 0.0349
_diffrn_reflns_Laue_measured_fraction_full 1.000
_diffrn_reflns_Laue_measured_fraction_max 1.000
_diffrn_reflns_limit_h_max 27
_diffrn_reflns_limit_h_min -29
_diffrn_reflns_limit_k_max 16
_diffrn_reflns_limit_k_min -16
_diffrn_reflns_limit_l_max 9
_diffrn_reflns_limit_l_min -9
_diffrn_reflns_number 16543
_diffrn_reflns_point_group_measured_fraction_full 1.000
_diffrn_reflns_point_group_measured_fraction_max 1.000
_diffrn_reflns_theta_full 25.242
_diffrn_reflns_theta_max 30.500
_diffrn_reflns_theta_min 2.082
_diffrn_source 'fine-focus sealed X-ray tube'
_diffrn_source_type 'Enhance (Mo) X-ray Source'
_exptl_absorpt_coefficient_mu 5.443
_exptl_absorpt_correction_T_max 1.00000
_exptl_absorpt_correction_T_min 1.00000
_exptl_absorpt_correction_type sphere
_exptl_absorpt_process_details
;
CrysAlisPro 1.171.40.15a (Rigaku Oxford Diffraction, 2018)
Spherical absorption correction
 using equivalent radius and absorption coefficient.
Empirical absorption correction using spherical harmonics,
 implemented in SCALE3 ABSPACK scaling algorithm.
;
_exptl_crystal_colour colourless
_exptl_crystal_colour_primary colourless
_exptl_crystal_density_diffrn 1.742
_exptl_crystal_description needle
_exptl_crystal_F_000 776
_exptl_crystal_recrystallization_method 'The material was recrystallised from --- by as supplied'
_exptl_crystal_size_max 0.197
_exptl_crystal_size_mid 0.12
_exptl_crystal_size_min 0.087
_exptl_crystal_size_rad 0.2
_refine_diff_density_max 0.915
_refine_diff_density_min -0.592
_refine_diff_density_rms 0.143
_refine_ls_extinction_method none
_refine_ls_goodness_of_fit_ref 1.083
_refine_ls_hydrogen_treatment mixed
_refine_ls_matrix_type full
_refine_ls_number_parameters 91
_refine_ls_number_reflns 2261
_refine_ls_number_restraints 27
_refine_ls_restrained_S_all 1.081
_refine_ls_R_factor_all 0.0496
_refine_ls_R_factor_gt 0.0374
_refine_ls_shift/su_max 0.005
_refine_ls_shift/su_mean 0.000
_refine_ls_structure_factor_coef Fsqd
_refine_ls_weighting_details 'w=1/[\s^2^(Fo^2^)+(0.0360P)^2^+5.6455P] where P=(Fo^2^+2Fc^2^)/3'
_refine_ls_weighting_scheme calc
_refine_ls_wR_factor_gt 0.0809
_refine_ls_wR_factor_ref 0.0855
_reflns_Friedel_coverage 0.000
_reflns_number_gt 1887
_reflns_number_total 2261
_reflns_threshold_expression 'I > 2\s(I)'
_cod_data_source_file c9cc01150a2.cif
_cod_data_source_block mk-5-23-2016
_cod_database_code 7123296
_shelx_shelxl_version_number 2018/3
_chemical_oxdiff_formula 'C56  H68  Br8  N8  O4  '
_shelx_space_group_comment
;
The symmetry employed for this shelxl refinement is uniquely defined
by the following loop, which should always be used as a source of
symmetry information in preference to the above space-group names.
They are only intended as comments.
;
_shelx_estimated_absorpt_t_max 0.649
_shelx_estimated_absorpt_t_min 0.414
_reflns_odcompleteness_completeness 100.00
_reflns_odcompleteness_iscentric 1
_reflns_odcompleteness_theta 30.44
_olex2_refinement_description
;
1. Fixed Uiso
 At 1.2 times of:
  All C(H) groups, All C(H,H) groups
 At 1.5 times of:
  All C(H,H,H,H) groups
2. Restrained distances
 H1_$1-O1 = O1-H1
 0.975 with sigma of 0.02
 H1_$1-H1
 1.568 with sigma of 0.04
3. Rigid body (RIGU) restrains
 C2, C3
 with sigma for 1-2 distances of 0.001 and sigma for 1-3 distances of 0.001
 C3, C4
 with sigma for 1-2 distances of 0.0005 and sigma for 1-3 distances of 0.0005
 C4, C7
 with sigma for 1-2 distances of 0.0005 and sigma for 1-3 distances of 0.0005
 C4, C5
 with sigma for 1-2 distances of 0.0003 and sigma for 1-3 distances of 0.0003
 C5, C6
 with sigma for 1-2 distances of 0.0003 and sigma for 1-3 distances of 0.0003
 C6, N1
 with sigma for 1-2 distances of 0.0003 and sigma for 1-3 distances of 0.0003
 N1, C2
 with sigma for 1-2 distances of 0.0003 and sigma for 1-3 distances of 0.0003
 C1, C1
 with sigma for 1-2 distances of 0.0003 and sigma for 1-3 distances of 0.0003
 C1, N1
 with sigma for 1-2 distances of 0.0003 and sigma for 1-3 distances of 0.0003
4.a Secondary CH2 refined with riding coordinates:
 C1(H1A,H1B)
4.b Aromatic/amide H refined with riding coordinates:
 C5(H5), C2(H2), C3(H3)
4.c Idealised Me refined as rotating group:
 C7(H7A,H7B,H7C)
;
_olex2_diffrn_ambient_temperature_device 'Oxford Cryosystems'
_olex2_exptl_crystal_mounting_method 'The crystal was mounted on a loop with paratone oil'
_olex2_submission_original_sample_id DQ42
_olex2_submission_special_instructions 'No special instructions were received'
_oxdiff_exptl_absorpt_empirical_details
;
Empirical correction (ABSPACK) includes:
- Absorption correction using spherical harmonics
- Frame scaling
- Detector area scaling
;
_oxdiff_exptl_absorpt_empirical_full_max 1.297
_oxdiff_exptl_absorpt_empirical_full_min 0.770

loop_
_space_group_symop_operation_xyz
'x, y, z'
'-x, y, -z+1/2'
'x+1/2, y+1/2, z'
'-x+1/2, y+1/2, -z+1/2'
'-x, -y, -z'
'x, -y, z-1/2'
'-x+1/2, -y+1/2, -z'
'x+1/2, -y+1/2, z-1/2'

loop_
_atom_site_label
_atom_site_type_symbol
_atom_site_fract_x
_atom_site_fract_y
_atom_site_fract_z
_atom_site_U_iso_or_equiv
_atom_site_adp_type
_atom_site_occupancy
_atom_site_site_symmetry_order
_atom_site_calc_flag
_atom_site_refinement_flags_posn
_atom_site_refinement_flags_adp
_atom_site_refinement_flags_occupancy
Br1 Br 0.36673(2) 0.85590(2) 0.48762(4) 0.01361(9) Uani 1 1 d . . .
O1 O 0.500000 0.6784(3) 0.750000 0.0255(7) Uani 1 2 d DS T P
N1 N 0.43008(12) 0.22536(19) 0.5915(4) 0.0101(4) Uani 1 1 d . U .
C4 C 0.34848(15) 0.4253(2) 0.4973(4) 0.0104(4) Uani 1 1 d . U .
C5 C 0.42068(14) 0.4285(2) 0.6348(4) 0.0107(4) Uani 1 1 d . U .
H5 H 0.442089 0.500255 0.698200 0.013 Uiso 1 1 calc R . .
C6 C 0.46144(14) 0.3283(2) 0.6799(4) 0.0094(4) Uani 1 1 d . U .
C2 C 0.36014(14) 0.2187(3) 0.4630(4) 0.0128(5) Uani 1 1 d . U .
H2 H 0.339680 0.145348 0.405562 0.015 Uiso 1 1 calc R . .
C1 C 0.47430(15) 0.1193(2) 0.6352(5) 0.0141(5) Uani 1 1 d . U .
H1A H 0.500632 0.117985 0.544335 0.017 Uiso 1 1 calc R . .
H1B H 0.443599 0.049164 0.602929 0.017 Uiso 1 1 calc R . .
C3 C 0.31765(16) 0.3168(3) 0.4132(5) 0.0140(5) Uani 1 1 d . U .
H3 H 0.268137 0.311173 0.323098 0.017 Uiso 1 1 calc R . .
C7 C 0.30366(16) 0.5344(2) 0.4405(5) 0.0152(5) Uani 1 1 d . U .
H7A H 0.329214 0.596873 0.539943 0.023 Uiso 1 1 calc GR . .
H7B H 0.258330 0.519043 0.449499 0.023 Uiso 1 1 calc GR . .
H7C H 0.294277 0.558151 0.295190 0.023 Uiso 1 1 calc GR . .
H1 H 0.5413(9) 0.726(2) 0.817(5) 0.023 Uiso 1 1 d DR . .

loop_
_atom_site_aniso_label
_atom_site_aniso_U_11
_atom_site_aniso_U_22
_atom_site_aniso_U_33
_atom_site_aniso_U_23
_atom_site_aniso_U_13
_atom_site_aniso_U_12
Br1 0.00981(14) 0.01375(13) 0.01611(15) -0.00096(10) 0.00431(11) -0.00200(10)
O1 0.0169(17) 0.0133(14) 0.036(2) 0.000 0.0016(15) 0.000
N1 0.0097(8) 0.0096(7) 0.0125(9) -0.0021(6) 0.0062(7) -0.0011(6)
C4 0.0100(8) 0.0123(9) 0.0092(10) 0.0013(7) 0.0043(7) 0.0016(6)
C5 0.0102(8) 0.0116(9) 0.0105(10) 0.0005(8) 0.0045(7) 0.0012(7)
C6 0.0091(10) 0.0096(7) 0.0098(11) -0.0008(6) 0.0043(8) -0.0008(6)
C2 0.0104(8) 0.0149(11) 0.0134(10) -0.0022(9) 0.0053(7) -0.0038(7)
C1 0.0116(12) 0.0088(9) 0.0232(14) -0.0024(9) 0.0087(11) -0.0009(7)
C3 0.0120(12) 0.0162(10) 0.0129(12) -0.0013(8) 0.0042(10) -0.0027(8)
C7 0.0137(13) 0.0182(12) 0.0128(13) 0.0041(9) 0.0046(11) 0.0071(9)

loop_
_atom_type_symbol
_atom_type_description
_atom_type_scat_dispersion_real
_atom_type_scat_dispersion_imag
_atom_type_scat_source
C C 0.0033 0.0016 'International Tables Vol C Tables 4.2.6.8 and 6.1.1.4'
H H 0.0000 0.0000 'International Tables Vol C Tables 4.2.6.8 and 6.1.1.4'
Br Br -0.2901 2.4595 'International Tables Vol C Tables 4.2.6.8 and 6.1.1.4'
N N 0.0061 0.0033 'International Tables Vol C Tables 4.2.6.8 and 6.1.1.4'
O O 0.0106 0.0060 'International Tables Vol C Tables 4.2.6.8 and 6.1.1.4'

loop_
_geom_angle_atom_site_label_1
_geom_angle_atom_site_label_2
_geom_angle_atom_site_label_3
_geom_angle
_geom_angle_site_symmetry_1
_geom_angle_site_symmetry_3
H1 O1 H1 110(3) . 2_656
C6 N1 C1 119.1(2) . .
C2 N1 C6 121.5(2) . .
C2 N1 C1 119.4(2) . .
C5 C4 C3 118.3(2) . .
C5 C4 C7 121.4(2) . .
C3 C4 C7 120.3(3) . .
C4 C5 H5 119.7 . .
C6 C5 C4 120.6(3) . .
C6 C5 H5 119.7 . .
N1 C6 C5 119.3(2) . .
N1 C6 C6 118.25(15) . 2_656
C5 C6 C6 122.40(16) . 2_656
N1 C2 H2 119.5 . .
N1 C2 C3 120.9(3) . .
C3 C2 H2 119.5 . .
N1 C1 C1 108.68(19) . 2_656
N1 C1 H1A 110.0 . .
N1 C1 H1B 110.0 . .
C1 C1 H1A 110.0 2_656 .
C1 C1 H1B 110.0 2_656 .
H1A C1 H1B 108.3 . .
C4 C3 H3 120.4 . .
C2 C3 C4 119.2(3) . .
C2 C3 H3 120.4 . .
C4 C7 H7A 109.5 . .
C4 C7 H7B 109.5 . .
C4 C7 H7C 109.5 . .
H7A C7 H7B 109.5 . .
H7A C7 H7C 109.5 . .
H7B C7 H7C 109.5 . .

loop_
_geom_bond_atom_site_label_1
_geom_bond_atom_site_label_2
_geom_bond_distance
_geom_bond_site_symmetry_2
O1 H1 0.954(13) .
O1 H1 0.954(13) 2_656
N1 C6 1.362(3) .
N1 C2 1.343(3) .
N1 C1 1.473(3) .
C4 C5 1.392(4) .
C4 C3 1.408(4) .
C4 C7 1.506(4) .
C5 H5 0.9500 .
C5 C6 1.380(4) .
C6 C6 1.476(5) 2_656
C2 H2 0.9500 .
C2 C3 1.378(4) .
C1 C1 1.495(6) 2_656
C1 H1A 0.9900 .
C1 H1B 0.9900 .
C3 H3 0.9500 .
C7 H7A 0.9800 .
C7 H7B 0.9800 .
C7 H7C 0.9800 .

loop_
_geom_torsion_atom_site_label_1
_geom_torsion_atom_site_label_2
_geom_torsion_atom_site_label_3
_geom_torsion_atom_site_label_4
_geom_torsion
_geom_torsion_site_symmetry_4
N1 C2 C3 C4 0.6(4) .
C4 C5 C6 N1 -1.2(4) .
C4 C5 C6 C6 178.3(3) 2_656
C5 C4 C3 C2 -2.4(4) .
C6 N1 C2 C3 1.0(4) .
C6 N1 C1 C1 41.0(4) 2_656
C2 N1 C6 C5 -0.7(4) .
C2 N1 C6 C6 179.8(3) 2_656
C2 N1 C1 C1 -140.1(3) 2_656
C1 N1 C6 C5 178.2(2) .
C1 N1 C6 C6 -1.3(4) 2_656
C1 N1 C2 C3 -177.9(3) .
C3 C4 C5 C6 2.7(4) .
C7 C4 C5 C6 -178.0(2) .
C7 C4 C3 C2 178.3(3) .
